data_7031624
loop_
_publ_author_name
'Ghosh, Pritam'
'Roychowdhury, Additi'
'Corbella, Montserrat'
'Bhaumik, Asim'
'Mitra, Partha'
'Mobin, Shaikh M.'
'Mukherjee, Ayan'
'Basu, Soumen'
'Banerjee, Priyabrata'

_publ_section_title
;
 Designed synthesis of CO2-promoted copper(ii) coordination polymers:
 synthesis, structural and spectroscopic characterization, and studies of
 versatile functional properties.
;
_journal_issue 36
_journal_name_full 'Dalton transactions (Cambridge, England : 2003)'
_journal_page_first 13500
_journal_page_last 13508
_journal_paper_doi 10.1039/c4dt00183d
_journal_volume 43
_journal_year 2014
_chemical_formula_moiety 'C17 H16 N4'
_chemical_formula_sum 'C17 H16 N4'
_chemical_formula_weight 276.34
_chemical_name_systematic
;
 ?
;
_space_group_IT_number 15
_symmetry_cell_setting monoclinic
_symmetry_space_group_name_Hall '-C 2yc'
_symmetry_space_group_name_H-M 'C 1 2/c 1'
_atom_sites_solution_hydrogens geom
_atom_sites_solution_primary direct
_atom_sites_solution_secondary difmap
_audit_creation_method SHELXL-97
_cell_angle_alpha 90.00
_cell_angle_beta 90.707(12)
_cell_angle_gamma 90.00
_cell_formula_units_Z 8
_cell_length_a 8.887(8)
_cell_length_b 17.728(15)
_cell_length_c 18.635(16)
_cell_measurement_reflns_used 10933
_cell_measurement_temperature 293(2)
_cell_measurement_theta_max 25.9
_cell_measurement_theta_min 2.2
_cell_volume 2936(4)
_computing_cell_refinement 'BRUKER AXS SMART 3'
_computing_data_collection 'BRUKER AXS SMART 3'
_computing_data_reduction 'BRUKER AXS SAINT'
_computing_molecular_graphics 'BRUKER SHELXLTL'
_computing_publication_material 'MERCURY 1.4'
_computing_structure_refinement 'SHELXL-97 (Sheldrick, 1997)'
_computing_structure_solution 'SHELXS-97 (Sheldrick, 1990)'
_diffrn_ambient_temperature 293(2)
_diffrn_measured_fraction_theta_full 0.991
_diffrn_measured_fraction_theta_max 0.991
_diffrn_measurement_device_type 'Bruker SMART APEX II CCD area-detector'
_diffrn_measurement_method '\w and \f'
_diffrn_radiation_monochromator graphite
_diffrn_radiation_source 'fine-focus sealed tube'
_diffrn_radiation_type MoK\a
_diffrn_radiation_wavelength 0.71073
_diffrn_reflns_av_R_equivalents 0.0321
_diffrn_reflns_av_sigmaI/netI 0.0314
_diffrn_reflns_limit_h_max 10
_diffrn_reflns_limit_h_min -10
_diffrn_reflns_limit_k_max 21
_diffrn_reflns_limit_k_min -20
_diffrn_reflns_limit_l_max 22
_diffrn_reflns_limit_l_min -22
_diffrn_reflns_number 10933
_diffrn_reflns_theta_full 25.85
_diffrn_reflns_theta_max 25.85
_diffrn_reflns_theta_min 2.19
_exptl_absorpt_coefficient_mu 0.077
_exptl_absorpt_correction_T_max 0.9885
_exptl_absorpt_correction_T_min 0.9862
_exptl_absorpt_correction_type multi-scan
_exptl_absorpt_process_details SADABS
_exptl_crystal_colour white
_exptl_crystal_density_diffrn 1.250
_exptl_crystal_density_method 'not measured'
_exptl_crystal_description block
_exptl_crystal_F_000 1168
_exptl_crystal_size_max 0.18
_exptl_crystal_size_mid 0.16
_exptl_crystal_size_min 0.15
_refine_diff_density_max 0.128
_refine_diff_density_min -0.207
_refine_diff_density_rms 0.032
_refine_ls_extinction_method none
_refine_ls_goodness_of_fit_ref 0.833
_refine_ls_hydrogen_treatment mixed
_refine_ls_matrix_type full
_refine_ls_number_parameters 198
_refine_ls_number_reflns 2813
_refine_ls_number_restraints 0
_refine_ls_restrained_S_all 0.833
_refine_ls_R_factor_all 0.0671
_refine_ls_R_factor_gt 0.0423
_refine_ls_shift/su_max 0.000
_refine_ls_shift/su_mean 0.000
_refine_ls_structure_factor_coef Fsqd
_refine_ls_weighting_details 'calc w=1/[\s^2^(Fo^2^)+(0.0812P)^2^+1.5466P] where P=(Fo^2^+2Fc^2^)/3'
_refine_ls_weighting_scheme calc
_refine_ls_wR_factor_gt 0.1128
_refine_ls_wR_factor_ref 0.1324
_reflns_number_gt 1927
_reflns_number_total 2813
_reflns_threshold_expression >2sigma(I)
_cod_data_source_file c4dt00183d2.cif
_cod_data_source_block LigandL1
_cod_depositor_comments
;
The following automatic conversions were performed:

'_symmetry_cell_setting' value 'Monoclinic' changed to 'monoclinic'
according to
/usr/data/users/saulius/crontab/automatic-downloads/rss-feeds/RSC/lib/dictionaries/cif_core.dic
dictionary named 'cif_core.dic' version 2.4.2 from
2011-04-26.

'_exptl_absorpt_correction_type' value 'Multi-scan'
changed to 'multi-scan' according to
/usr/data/users/saulius/crontab/automatic-downloads/rss-feeds/RSC/lib/dictionaries/cif_core.dic
dictionary named 'cif_core.dic' version 2.4.2 from 2011-04-26.

Automatic conversion script
Id: cif_fix_values 2281 2013-09-26 08:29:07Z andrius 

 Adding full bibliography for 7031621--7031625.cif.
;
_cod_original_sg_symbol_H-M C2/c
_cod_database_code 7031624

loop_
_symmetry_equiv_pos_as_xyz
'x, y, z'
'-x, y, -z+1/2'
'x+1/2, y+1/2, z'
'-x+1/2, y+1/2, -z+1/2'
'-x, -y, -z'
'x, -y, z-1/2'
'-x+1/2, -y+1/2, -z'
'x+1/2, -y+1/2, z-1/2'

loop_
_atom_site_label
_atom_site_type_symbol
_atom_site_fract_x
_atom_site_fract_y
_atom_site_fract_z
_atom_site_U_iso_or_equiv
_atom_site_adp_type
_atom_site_occupancy
_atom_site_symmetry_multiplicity
_atom_site_calc_flag
_atom_site_refinement_flags
H1' H 0.499(2) 0.4395(10) 0.5456(10) 0.057(5) Uiso 1 1 d .
H2' H 0.676(2) 0.3014(10) 0.5361(11) 0.060(6) Uiso 1 1 d .
N4 N 0.79100(15) 0.18743(8) 0.57723(8) 0.0500(4) Uani 1 1 d .
N1 N 0.68823(15) 0.53062(8) 0.52617(8) 0.0514(4) Uani 1 1 d .
C1 C 0.70041(18) 0.47241(9) 0.57113(9) 0.0474(4) Uani 1 1 d .
C7 C 0.40824(18) 0.33627(9) 0.62881(9) 0.0442(4) Uani 1 1 d .
C8 C 0.32311(19) 0.38120(10) 0.67353(10) 0.0528(5) Uani 1 1 d .
H8 H 0.3666 0.4236 0.6946 0.063 Uiso 1 1 calc R
C13 C 0.70932(17) 0.23530(9) 0.61693(9) 0.0432(4) Uani 1 1 d .
C14 C 0.6790(2) 0.22090(10) 0.68888(10) 0.0549(5) Uani 1 1 d .
H14 H 0.6206 0.2541 0.7153 0.066 Uiso 1 1 calc R
C17 C 0.8448(2) 0.12577(11) 0.60975(11) 0.0631(5) Uani 1 1 d .
H17 H 0.9015 0.0925 0.5826 0.076 Uiso 1 1 calc R
C9 C 0.1749(2) 0.36407(12) 0.68734(11) 0.0643(5) Uani 1 1 d .
H9 H 0.1192 0.3945 0.7178 0.077 Uiso 1 1 calc R
C12 C 0.3416(2) 0.27369(10) 0.59798(10) 0.0563(5) Uani 1 1 d .
H12 H 0.3972 0.2427 0.5680 0.068 Uiso 1 1 calc R
C5 C 0.8053(2) 0.57785(11) 0.52208(12) 0.0645(6) Uani 1 1 d .
H5 H 0.7978 0.6180 0.4901 0.077 Uiso 1 1 calc R
C15 C 0.7367(3) 0.15703(11) 0.72004(11) 0.0706(6) Uani 1 1 d .
H15 H 0.7182 0.1466 0.7680 0.085 Uiso 1 1 calc R
C10 C 0.1093(2) 0.30134(13) 0.65564(12) 0.0698(6) Uani 1 1 d .
H10 H 0.0091 0.2897 0.6644 0.084 Uiso 1 1 calc R
C11 C 0.1923(2) 0.25654(12) 0.61135(12) 0.0672(6) Uani 1 1 d .
H11 H 0.1483 0.2144 0.5901 0.081 Uiso 1 1 calc R
C4 C 0.9343(2) 0.57121(12) 0.56142(13) 0.0742(7) Uani 1 1 d .
H4 H 1.0120 0.6060 0.5573 0.089 Uiso 1 1 calc R
C2 C 0.8301(2) 0.46043(12) 0.61206(12) 0.0709(6) Uani 1 1 d .
H2 H 0.8383 0.4187 0.6420 0.085 Uiso 1 1 calc R
C3 C 0.9454(2) 0.51130(13) 0.60738(14) 0.0828(7) Uani 1 1 d .
H3 H 1.0316 0.5051 0.6356 0.099 Uiso 1 1 calc R
C16 C 0.8223(3) 0.10829(11) 0.67989(12) 0.0741(6) Uani 1 1 d .
H16 H 0.8634 0.0648 0.7001 0.089 Uiso 1 1 calc R
N2 N 0.57678(16) 0.42595(8) 0.57394(8) 0.0513(4) Uani 1 1 d .
N3 N 0.65985(16) 0.29867(8) 0.58210(9) 0.0514(4) Uani 1 1 d .
C6 C 0.57208(18) 0.35771(9) 0.61572(9) 0.0453(4) Uani 1 1 d .
H6 H 0.6188 0.3686 0.6625 0.054 Uiso 1 1 calc R

loop_
_atom_site_aniso_label
_atom_site_aniso_U_11
_atom_site_aniso_U_22
_atom_site_aniso_U_33
_atom_site_aniso_U_23
_atom_site_aniso_U_13
_atom_site_aniso_U_12
N4 0.0450(8) 0.0484(9) 0.0567(9) -0.0018(7) 0.0002(6) 0.0067(7)
N1 0.0441(8) 0.0439(8) 0.0660(9) 0.0058(7) -0.0045(7) -0.0042(6)
C1 0.0399(9) 0.0415(9) 0.0607(11) 0.0019(8) -0.0006(8) 0.0011(7)
C7 0.0430(9) 0.0422(9) 0.0473(9) 0.0072(7) 0.0017(7) 0.0021(7)
C8 0.0519(11) 0.0497(10) 0.0569(11) 0.0005(8) 0.0040(8) 0.0043(8)
C13 0.0349(8) 0.0423(9) 0.0522(10) 0.0004(8) -0.0001(7) -0.0029(7)
C14 0.0650(11) 0.0464(10) 0.0534(11) 0.0012(8) 0.0042(8) 0.0016(9)
C17 0.0684(13) 0.0517(11) 0.0690(13) -0.0055(10) -0.0083(10) 0.0139(10)
C9 0.0522(11) 0.0754(14) 0.0657(12) 0.0085(11) 0.0136(9) 0.0132(10)
C12 0.0543(11) 0.0524(11) 0.0621(12) -0.0016(9) 0.0023(9) -0.0018(9)
C5 0.0541(11) 0.0508(12) 0.0884(14) 0.0143(10) -0.0070(10) -0.0081(9)
C15 0.1064(17) 0.0520(12) 0.0533(11) 0.0047(10) -0.0085(11) -0.0008(12)
C10 0.0450(11) 0.0839(15) 0.0806(14) 0.0220(12) 0.0050(10) -0.0036(11)
C11 0.0566(12) 0.0631(13) 0.0818(14) 0.0076(11) -0.0053(10) -0.0141(10)
C4 0.0503(11) 0.0550(12) 0.1167(18) 0.0087(12) -0.0152(11) -0.0145(9)
C2 0.0534(11) 0.0663(13) 0.0925(15) 0.0260(11) -0.0185(10) -0.0068(10)
C3 0.0530(12) 0.0790(15) 0.1157(19) 0.0193(14) -0.0324(12) -0.0124(11)
C16 0.1031(17) 0.0469(12) 0.0718(14) 0.0032(10) -0.0221(12) 0.0152(11)
N2 0.0402(8) 0.0467(9) 0.0668(10) 0.0135(7) -0.0044(7) -0.0024(7)
N3 0.0522(9) 0.0496(9) 0.0527(10) 0.0079(7) 0.0121(7) 0.0119(7)
C6 0.0430(9) 0.0429(9) 0.0501(9) 0.0033(7) 0.0033(7) 0.0021(7)

loop_
_atom_type_symbol
_atom_type_description
_atom_type_scat_dispersion_real
_atom_type_scat_dispersion_imag
_atom_type_scat_source
C C 0.0033 0.0016 'International Tables Vol C Tables 4.2.6.8 and 6.1.1.4'
H H 0.0000 0.0000 'International Tables Vol C Tables 4.2.6.8 and 6.1.1.4'
N N 0.0061 0.0033 'International Tables Vol C Tables 4.2.6.8 and 6.1.1.4'

loop_
_geom_angle_atom_site_label_1
_geom_angle_atom_site_label_2
_geom_angle_atom_site_label_3
_geom_angle
C17 N4 C13 117.36(17)
C1 N1 C5 117.59(15)
N1 C1 N2 115.41(14)
N1 C1 C2 121.56(16)
N2 C1 C2 123.03(17)
C12 C7 C8 118.57(17)
C12 C7 C6 122.61(16)
C8 C7 C6 118.82(15)
C9 C8 C7 121.06(18)
C9 C8 H8 119.5
C7 C8 H8 119.5
N4 C13 N3 115.47(16)
N4 C13 C14 121.70(16)
N3 C13 C14 122.82(16)
C15 C14 C13 118.91(19)
C15 C14 H14 120.5
C13 C14 H14 120.5
N4 C17 C16 124.51(19)
N4 C17 H17 117.7
C16 C17 H17 117.7
C8 C9 C10 119.68(19)
C8 C9 H9 120.2
C10 C9 H9 120.2
C7 C12 C11 120.55(19)
C7 C12 H12 119.7
C11 C12 H12 119.7
N1 C5 C4 124.51(19)
N1 C5 H5 117.7
C4 C5 H5 117.7
C14 C15 C16 119.6(2)
C14 C15 H15 120.2
C16 C15 H15 120.2
C11 C10 C9 119.78(19)
C11 C10 H10 120.1
C9 C10 H10 120.1
C10 C11 C12 120.4(2)
C10 C11 H11 119.8
C12 C11 H11 119.8
C5 C4 C3 117.32(18)
C5 C4 H4 121.3
C3 C4 H4 121.3
C3 C2 C1 118.73(19)
C3 C2 H2 120.6
C1 C2 H2 120.6
C4 C3 C2 120.25(18)
C4 C3 H3 119.9
C2 C3 H3 119.9
C17 C16 C15 117.86(19)
C17 C16 H16 121.1
C15 C16 H16 121.1
C1 N2 C6 123.55(14)
C1 N2 H1' 115.5(12)
C6 N2 H1' 120.9(12)
C13 N3 C6 123.98(16)
C13 N3 H2' 117.0(12)
C6 N3 H2' 118.8(12)
N2 C6 N3 110.68(15)
N2 C6 C7 109.25(13)
N3 C6 C7 114.07(14)
N2 C6 H6 107.5
N3 C6 H6 107.5
C7 C6 H6 107.5

loop_
_geom_bond_atom_site_label_1
_geom_bond_atom_site_label_2
_geom_bond_distance
N4 C17 1.335(2)
N4 C13 1.344(2)
N1 C1 1.333(2)
N1 C5 1.338(2)
C1 N2 1.375(2)
C1 C2 1.390(3)
C7 C12 1.380(2)
C7 C8 1.384(2)
C7 C6 1.527(3)
C8 C9 1.379(3)
C8 H8 0.9300
C13 N3 1.367(2)
C13 C14 1.394(3)
C14 C15 1.369(3)
C14 H14 0.9300
C17 C16 1.360(3)
C17 H17 0.9300
C9 C10 1.385(3)
C9 H9 0.9300
C12 C11 1.387(3)
C12 H12 0.9300
C5 C4 1.358(3)
C5 H5 0.9300
C15 C16 1.378(3)
C15 H15 0.9300
C10 C11 1.368(3)
C10 H10 0.9300
C11 H11 0.9300
C4 C3 1.367(3)
C4 H4 0.9300
C2 C3 1.368(3)
C2 H2 0.9300
C3 H3 0.9300
C16 H16 0.9300
N2 C6 1.439(2)
N2 H1' 0.900(18)
N3 C6 1.452(2)
N3 H2' 0.87(2)
C6 H6 0.9800
